data_4329099
loop_
_publ_author_name
'Claudio Pettinari'
'Aurel T\(ab\(acaru'
'Ishtvan Boldog'
'Konstantin V. Domasevitch'
'Simona Galli'
'Norberto Masciocchi'

_publ_contact_author_address
;
      Dipartimento di Scienza e Alta Tecnologia,
      Universit\'a dell'Insubria,
      Via Valleggio 11, 22100 Como, Italy
;
_publ_contact_author_email simona.galli@uninsubria.it
_publ_contact_author_fax +39-031-2386630
_publ_contact_author_name 'Dr. Simona Galli'
_publ_contact_author_phone +39-031-2386627
_publ_section_title
;
 Novel Coordination Frameworks Incorporating the 4,4'-Bipyrazolyl Ditopic
 Ligand
;
_journal_name_full 'Inorganic Chemistry'
_journal_page_first 5235
_journal_page_last 5245
_journal_paper_doi 10.1021/ic3001416
_journal_volume 51
_journal_year 2012
_chemical_formula_moiety 'C12 H12 Cu1 N10 O6'
_chemical_formula_structural 'Cu1 (C6 H6 N4)2 (N1 O3)2'
_chemical_formula_sum 'C12 H12 Cu N10 O6'
_chemical_formula_weight 455.82
_chemical_name_systematic
;
catena-bis(4,4'-bipyrazole)-cu(ii) bis-nitrate
;
_space_group_crystal_system monoclinic
_space_group_IT_number 14
_space_group_name_H-M_alt 'P 1 21/n 1'
_symmetry_space_group_name_Hall '-P 2yn'
_symmetry_space_group_name_H-M 'P 1 21/n 1'
_cell_angle_alpha 90
_cell_angle_beta 112.3327(26)
_cell_angle_gamma 90
_cell_formula_units_Z 2
_cell_length_a 8.23847(36)
_cell_length_b 13.31208(65)
_cell_length_c 8.05241(51)
_cell_measurement_temperature 298
_cell_volume 816.88(8)
_computing_cell_refinement 'TOPAS, Bruker AXS 2005, Karlsruhe, Germany'
_computing_publication_material 'TOPAS, Bruker AXS 2005, Karlsruhe, Germany'
_computing_structure_refinement 'TOPAS, Bruker AXS 2005, Karlsruhe, Germany'
_computing_structure_solution 'TOPAS, Bruker AXS 2005, Karlsruhe, Germany'
_diffrn_ambient_temperature 298
_diffrn_detector_type 'Bruker Lynxeye linear PSD'
_diffrn_measurement_device_type 'Bruker AXS D8 Advance'
_diffrn_radiation_monochromator 'Ni filter'
_diffrn_source_target Cu
_diffrn_source_type 'sealed X-ray tube'
_exptl_crystal_density_diffrn 1.845
_exptl_crystal_F_000 458
_pd_char_colour violet
_pd_char_particle_morphology plate-like
_pd_meas_2theta_range_inc 0.02
_pd_meas_2theta_range_max 105
_pd_meas_2theta_range_min 5
_pd_meas_number_of_points 5001
_pd_meas_scan_method step
_pd_proc_2theta_range_inc 0.02
_pd_proc_2theta_range_max 105
_pd_proc_2theta_range_min 12.5
_pd_proc_ls_background_function 'Chebychev polynomial'
_pd_proc_ls_profile_function 'fundamental parameters approach'
_pd_proc_ls_prof_R_factor 0.030
_pd_proc_ls_prof_wR_expected 0.007
_pd_proc_ls_prof_wR_factor 0.046
_pd_spec_mounting
;
packed powder pellet
;
_pd_spec_mount_mode reflection
_pd_spec_shape flat_sheet
_pd_spec_size_axial 5
_pd_spec_size_equat 10
_pd_spec_size_thick 0.05
_refine_ls_extinction_method none
_refine_ls_matrix_type fullcycle
_refine_ls_number_parameters 32
_refine_ls_number_restraints 0
_refine_ls_shift/su_max .01
_refine_ls_structure_factor_coef Inet
_refine_ls_weighting_details 'w = 1/[Y~i~]'
_refine_ls_weighting_scheme calc
_cod_data_source_file ic3001416_si_006.cif
_cod_data_source_block Compound8
_cod_depositor_comments
;
The following automatic conversions were performed:

'_refine_ls_weighting_scheme' value '1/[Y~i~]' was changed to 'calc'.
New tag '_refine_ls_weighting_details' was created. The value of the
new tag was set to 'w = 1/[Y~i~]'.

Automatic conversion script
Id: cif_fix_values 3143 2015-03-26 13:38:13Z robertas 
;
_cod_original_cell_volume 816.877(75)
_cod_original_formula_sum 'C12 H12 Cu1 N10 O6'
_cod_database_code 4329099

loop_
_symmetry_equiv_pos_as_xyz
'-x, -y, -z'
'-x+1/2, y+1/2, -z+1/2'
'x, y, z'
'x+1/2, -y+1/2, z+1/2'

loop_
_atom_site_label
_atom_site_type_symbol
_atom_site_symmetry_multiplicity
_atom_site_fract_x
_atom_site_fract_y
_atom_site_fract_z
_atom_site_occupancy
_atom_site_B_iso_or_equiv
Cu Cu 2 0 0 0 1 5.22(12)
C01 C 4 -0.167864 0.3389027 0.3323795 1 7.22(12)
C1 C 4 -0.3214667 0.3872338 0.3044489 1 7.22(12)
H1 H 4 -0.4243142 0.3848017 0.1979144 1 7.22(12)
N2 N 4 -0.301985 0.4396577 0.4558075 1 7.22(12)
N3 N 4 -0.136342 0.4237264 0.5772829 1 7.22(12)
H3 H 4 -0.08717059 0.4512611 0.6947917 1 7.22(12)
C4 C 4 -0.05345067 0.3614565 0.5010002 1 7.22(12)
H4 H 4 0.06378867 0.3378569 0.5558679 1 7.22(12)
C02 C 4 -0.1310959 0.2723974 0.2003816 1 7.22(12)
C5 C 4 -0.1513184 0.2977666 0.03003963 1 7.22(12)
H5 H 4 -0.1912111 0.3607191 -0.02624152 1 7.22(12)
N6 N 4 -0.1044048 0.2171917 -0.04558558 1 7.22(12)
H6 H 4 -0.1057733 0.2139784 -0.1639679 1 7.22(12)
N7 N 4 -0.05518796 0.1420245 0.07801746 1 7.22(12)
C8 C 4 -0.07168396 0.1761435 0.2300335 1 7.22(12)
H8 H 4 -0.04618313 0.1392227 0.3379815 1 7.22(12)
N11 N 4 -0.2687793 0.07739003 0.5596492 1 7.22(12)
O11 O 4 -0.3728061 0.04140052 0.4149695 1 7.22(12)
O12 O 4 -0.2197204 0.1666717 0.5662143 1 7.22(12)
O13 O 4 -0.2138115 0.02409793 0.6977636 1 7.22(12)

loop_
_atom_type_symbol
_atom_type_description
_atom_type_scat_source
C C 'International Tables for Crystallography (Vol. IV)'
H H 'International Tables for Crystallography (Vol. IV)'
Cu Cu 'International Tables for Crystallography (Vol. IV)'
N N 'International Tables for Crystallography (Vol. IV)'
O O 'International Tables for Crystallography (Vol. IV)'

loop_
_diffrn_radiation_type
_diffrn_radiation_wavelength
CuK\a~1~ 1.54056
CuK\a~2~ 1.54439
